data_2015337
loop_
_publ_author_name
'Hong Su'
'Yun-Long Feng'
'Yi-Hang Wen'

_publ_section_title <i>catena</i>-Poly[[tetraaquamanganese(II)]-\m-4-(carboxylatomethylsulfanyl)phenoxyacetato]
_journal_coeditor_code TY1014
_journal_issue 5
_journal_name_full 'Acta Crystallographica Section C'
_journal_page_first m208
_journal_page_last m210
_journal_paper_doi 10.1107/S010827010601184X
_journal_volume 62
_journal_year 2006
_chemical_formula_iupac '[Mn (C10 H8 O5 S) (H2 O)4]'
_chemical_formula_moiety 'C10 H16 Mn O9 S'
_chemical_formula_sum 'C10 H16 Mn O9 S'
_chemical_formula_weight 367.24
_chemical_name_systematic
;
catena-Poly[[tetraaquamanganese(II)]-\m-4-
(carboxylatomethylsulfanyl)phenoxyacetato]
;
_space_group_IT_number 4
_symmetry_cell_setting monoclinic
_symmetry_space_group_name_Hall 'P 2yb'
_symmetry_space_group_name_H-M 'P 1 21 1'
_atom_sites_solution_hydrogens geom
_atom_sites_solution_primary direct
_atom_sites_solution_secondary difmap
_audit_creation_method SHELXL97
_cell_angle_alpha 90.00
_cell_angle_beta 95.58(3)
_cell_angle_gamma 90.00
_cell_formula_units_Z 2
_cell_length_a 5.0977(10)
_cell_length_b 11.444(2)
_cell_length_c 12.183(2)
_cell_measurement_reflns_used 6619
_cell_measurement_temperature 295(2)
_cell_measurement_theta_max 27.47
_cell_measurement_theta_min 3.38
_cell_volume 707.4(2)
_computing_cell_refinement RAPID-AUTO
_computing_data_collection 'RAPID-AUTO (Rigaku, 1998)'
_computing_data_reduction 'CrystalStructure (Rigaku/MSC, 2002)'
_computing_molecular_graphics 'SHELXTL (Bruker, 2002)'
_computing_publication_material SHELXL97
_computing_structure_refinement 'SHELXL97 (Sheldrick, 1997)'
_computing_structure_solution 'SHELXS97 (Sheldrick, 1997)'
_diffrn_ambient_temperature 295(2)
_diffrn_detector_area_resol_mean 10.000
_diffrn_measured_fraction_theta_full 0.983
_diffrn_measured_fraction_theta_max 0.983
_diffrn_measurement_device_type 'Rigaku R-AXIS RAPID'
_diffrn_measurement_method \w
_diffrn_radiation_monochromator graphite
_diffrn_radiation_source 'fine-focus sealed tube'
_diffrn_radiation_type MoK\a
_diffrn_radiation_wavelength 0.71073
_diffrn_reflns_av_R_equivalents 0.0239
_diffrn_reflns_av_sigmaI/netI 0.0361
_diffrn_reflns_limit_h_max 5
_diffrn_reflns_limit_h_min -6
_diffrn_reflns_limit_k_max 14
_diffrn_reflns_limit_k_min -14
_diffrn_reflns_limit_l_max 15
_diffrn_reflns_limit_l_min -15
_diffrn_reflns_number 6919
_diffrn_reflns_theta_full 27.47
_diffrn_reflns_theta_max 27.47
_diffrn_reflns_theta_min 3.36
_diffrn_standards_decay_% 0
_diffrn_standards_interval_count 0
_diffrn_standards_interval_time 0
_diffrn_standards_number 0
_exptl_absorpt_coefficient_mu 1.122
_exptl_absorpt_correction_T_max 0.840
_exptl_absorpt_correction_T_min 0.709
_exptl_absorpt_correction_type multi-scan
_exptl_absorpt_process_details '(ABSCOR; Higashi, 1995)'
_exptl_crystal_colour colourless
_exptl_crystal_density_diffrn 1.724
_exptl_crystal_density_method 'not measured'
_exptl_crystal_description prism
_exptl_crystal_F_000 378
_exptl_crystal_size_max 0.37
_exptl_crystal_size_mid 0.25
_exptl_crystal_size_min 0.16
_refine_diff_density_max 0.293
_refine_diff_density_min -0.177
_refine_ls_abs_structure_details 'Flack (1983), with 1457 Friedel pairs'
_refine_ls_abs_structure_Flack 0.004(11)
_refine_ls_extinction_method none
_refine_ls_goodness_of_fit_ref 1.036
_refine_ls_hydrogen_treatment mixed
_refine_ls_matrix_type full
_refine_ls_number_parameters 214
_refine_ls_number_reflns 3164
_refine_ls_number_restraints 13
_refine_ls_restrained_S_all 1.034
_refine_ls_R_factor_all 0.0271
_refine_ls_R_factor_gt 0.0250
_refine_ls_shift/su_max 0.001
_refine_ls_shift/su_mean 0.000
_refine_ls_structure_factor_coef Fsqd
_refine_ls_weighting_details 'calc w = 1/[\s^2^(Fo^2^)+(0.0264P)^2^] where P=(Fo^2^+2Fc^2^)/3'
_refine_ls_weighting_scheme calc
_refine_ls_wR_factor_gt 0.0537
_refine_ls_wR_factor_ref 0.0544
_reflns_number_gt 2967
_reflns_number_total 3164
_reflns_threshold_expression I>2\s(I)
_cod_data_source_file ty1014.cif
_cod_data_source_block I
_cod_depositor_comments
;
The following automatic conversions were performed:
'_symmetry_cell_setting' value 'Monoclinic' changed to 'monoclinic'
according to '/home/saulius/struct/CIF-dictionaries/cif_core.dic'
dictionary named 'cif_core.dic' version 2.4.1 from 2010-06-29.

Automatic conversion script
Id: cif_fix_enum 1527 2010-12-29 10:47:43Z saulius 

The following automatic conversions were performed:

'_symmetry_cell_setting' value 'Monoclinic' changed to 'monoclinic'
according to /home/saulius/struct/CIF-dictionaries/cif_core.dic
dictionary named 'cif_core.dic' version 2.4.1 from 2010-06-29.

Automatic conversion script
Id: cif_fix_values 1715 2011-07-08 13:25:40Z adriana 
;
_cod_original_sg_symbol_H-M 'P 21'
_cod_database_code 2015337
_cod_database_fobs_code 2015337

loop_
_symmetry_equiv_pos_as_xyz
'x, y, z'
'-x, y+1/2, -z'

loop_
_atom_site_type_symbol
_atom_site_label
_atom_site_fract_x
_atom_site_fract_y
_atom_site_fract_z
_atom_site_U_iso_or_equiv
_atom_site_adp_type
_atom_site_calc_flag
_atom_site_refinement_flags
_atom_site_occupancy
Mn Mn1 0.57346(5) 0.22290(2) 0.90542(2) 0.02444(8) Uani d . 1
S S1 -0.07105(9) 0.44281(5) 0.63645(4) 0.03256(12) Uani d . 1
O O1W 0.8489(3) 0.36610(14) 0.96036(14) 0.0344(4) Uani d D 1
H H10 0.985(3) 0.348(2) 0.9282(19) 0.052 Uiso d D 1
H H11 0.778(4) 0.4260(16) 0.9273(19) 0.052 Uiso d D 1
O O2W 0.8179(3) 0.19439(13) 0.76427(13) 0.0363(4) Uani d D 1
H H12 0.959(3) 0.1549(18) 0.773(2) 0.054 Uiso d D 1
H H13 0.848(5) 0.2597(14) 0.736(2) 0.054 Uiso d D 1
O O3W 0.8603(3) 0.11184(13) 1.00137(13) 0.0326(3) Uani d D 1
H H14 0.850(4) 0.0485(14) 0.966(2) 0.049 Uiso d D 1
H H15 1.008(3) 0.1433(18) 1.000(2) 0.049 Uiso d D 1
O O4W 0.3616(2) 0.22385(16) 1.05590(10) 0.0286(3) Uani d D 1
H H16 0.361(5) 0.2882(11) 1.0907(17) 0.043 Uiso d D 1
H H17 0.407(5) 0.1686(13) 1.1003(16) 0.043 Uiso d D 1
O O1 0.3120(3) 0.35505(13) 0.83019(14) 0.0315(3) Uani d . 1
O O2 0.5573(2) 0.51541(13) 0.83481(12) 0.0332(3) Uani d . 1
O O3 0.6315(3) 0.31153(13) 0.29508(12) 0.0331(3) Uani d . 1
O O4 0.6867(3) 0.58507(14) 0.15736(13) 0.0312(3) Uani d . 1
O O5 0.3842(3) 0.44466(14) 0.12859(12) 0.0334(3) Uani d . 1
C C1 0.3536(3) 0.45932(18) 0.80449(16) 0.0245(4) Uani d . 1
C C2 0.1383(4) 0.52629(18) 0.73539(16) 0.0290(4) Uani d . 1
H H2A 0.2214 0.5875 0.6960 0.035 Uiso calc R 1
H H2B 0.0273 0.5640 0.7852 0.035 Uiso calc R 1
C C3 0.1481(4) 0.40705(18) 0.53770(16) 0.0300(4) Uani d . 1
C C4 0.1804(4) 0.29063(18) 0.50549(19) 0.0373(5) Uani d . 1
H H4 0.0943 0.2313 0.5399 0.045 Uiso calc R 1
C C5 0.3374(4) 0.2630(2) 0.42371(19) 0.0381(5) Uani d . 1
H H5 0.3522 0.1857 0.4015 0.046 Uiso calc R 1
C C6 0.4739(4) 0.35008(18) 0.37413(16) 0.0302(4) Uani d . 1
C C7 0.4455(4) 0.46576(18) 0.40495(16) 0.0307(4) Uani d . 1
H H7 0.5366 0.5246 0.3721 0.037 Uiso calc R 1
C C8 0.2800(4) 0.49277(18) 0.48513(16) 0.0317(4) Uani d . 1
H H8 0.2572 0.5706 0.5040 0.038 Uiso calc R 1
C C9 0.7775(4) 0.40147(19) 0.24398(18) 0.0313(4) Uani d . 1
H H9A 0.9036 0.3649 0.2001 0.038 Uiso calc R 1
H H9B 0.8754 0.4473 0.3011 0.038 Uiso calc R 1
C C10 0.6010(4) 0.48206(18) 0.17092(16) 0.0254(4) Uani d . 1

loop_
_atom_site_aniso_label
_atom_site_aniso_U_11
_atom_site_aniso_U_22
_atom_site_aniso_U_33
_atom_site_aniso_U_12
_atom_site_aniso_U_13
_atom_site_aniso_U_23
Mn1 0.01891(12) 0.02570(13) 0.02851(14) -0.00052(12) 0.00124(10) 0.00161(13)
S1 0.0263(2) 0.0406(3) 0.0303(2) -0.0005(2) 0.0003(2) 0.0039(2)
O1W 0.0235(7) 0.0335(9) 0.0454(9) -0.0016(6) -0.0004(7) -0.0016(7)
O2W 0.0345(7) 0.0369(11) 0.0383(8) -0.0017(6) 0.0085(7) 0.0026(6)
O3W 0.0253(7) 0.0342(9) 0.0382(8) 0.0007(6) 0.0020(7) 0.0061(7)
O4W 0.0284(6) 0.0266(6) 0.0305(6) 0.0026(8) 0.0019(5) -0.0002(7)
O1 0.0252(7) 0.0283(8) 0.0398(8) -0.0016(6) -0.0023(7) 0.0076(6)
O2 0.0254(7) 0.0284(8) 0.0451(9) -0.0024(6) 0.0004(7) -0.0006(7)
O3 0.0377(7) 0.0303(7) 0.0322(7) 0.0061(6) 0.0076(7) 0.0019(6)
O4 0.0267(7) 0.0277(8) 0.0391(8) 0.0021(6) 0.0027(7) 0.0032(7)
O5 0.0300(7) 0.0314(8) 0.0372(8) -0.0007(6) -0.0054(6) 0.0009(7)
C1 0.0237(8) 0.0282(11) 0.0226(9) 0.0003(8) 0.0074(7) -0.0030(8)
C2 0.0312(10) 0.0283(10) 0.0277(10) 0.0020(8) 0.0037(9) 0.0016(8)
C3 0.0263(9) 0.0326(11) 0.0302(10) -0.0008(8) -0.0021(9) 0.0039(8)
C4 0.0401(12) 0.0272(11) 0.0451(12) -0.0065(9) 0.0063(11) 0.0076(9)
C5 0.0425(11) 0.0231(9) 0.0482(13) -0.0006(8) 0.0011(11) -0.0010(9)
C6 0.0290(9) 0.0310(11) 0.0293(10) 0.0039(8) -0.0045(9) 0.0031(8)
C7 0.0356(10) 0.0286(11) 0.0279(10) -0.0042(8) 0.0028(9) 0.0033(8)
C8 0.0380(10) 0.0252(10) 0.0306(10) -0.0006(8) -0.0024(9) 0.0002(8)
C9 0.0267(9) 0.0332(11) 0.0343(11) 0.0036(8) 0.0053(9) 0.0035(9)
C10 0.0252(9) 0.0265(10) 0.0253(9) 0.0037(7) 0.0063(8) -0.0023(8)

loop_
_atom_type_symbol
_atom_type_description
_atom_type_scat_dispersion_real
_atom_type_scat_dispersion_imag
_atom_type_scat_source
C C 0.0033 0.0016 'International Tables Vol C Tables 4.2.6.8 and 6.1.1.4'
H H 0.0000 0.0000 'International Tables Vol C Tables 4.2.6.8 and 6.1.1.4'
O O 0.0106 0.0060 'International Tables Vol C Tables 4.2.6.8 and 6.1.1.4'
S S 0.1246 0.1234 'International Tables Vol C Tables 4.2.6.8 and 6.1.1.4'
Mn Mn 0.3368 0.7283 'International Tables Vol C Tables 4.2.6.8 and 6.1.1.4'

loop_
_geom_angle_atom_site_label_1
_geom_angle_atom_site_label_2
_geom_angle_atom_site_label_3
_geom_angle_site_symmetry_1
_geom_angle_site_symmetry_3
_geom_angle
_geom_angle_publ_flag
O4 Mn1 O1 2_646 . 91.66(5) yes
O4 Mn1 O3W 2_646 . 96.94(6) yes
O1 Mn1 O3W . . 170.43(6) yes
O4 Mn1 O4W 2_646 . 87.97(6) yes
O1 Mn1 O4W . . 91.00(6) yes
O3W Mn1 O4W . . 85.13(6) yes
O4 Mn1 O1W 2_646 . 176.68(7) yes
O1 Mn1 O1W . . 87.54(6) yes
O3W Mn1 O1W . . 84.11(6) yes
O4W Mn1 O1W . . 95.27(6) yes
O4 Mn1 O2W 2_646 . 89.43(6) yes
O1 Mn1 O2W . . 98.19(6) yes
O3W Mn1 O2W . . 86.15(6) yes
O4W Mn1 O2W . . 170.53(6) yes
O1W Mn1 O2W . . 87.49(6) ?
C3 S1 C2 . . 101.86(9) ?
Mn1 O1W H10 . . 101.8(19) ?
Mn1 O1W H11 . . 102.9(18) ?
H10 O1W H11 . . 107.5(14) ?
Mn1 O2W H12 . . 120.3(18) ?
Mn1 O2W H13 . . 108.9(19) ?
H12 O2W H13 . . 109.9(15) ?
Mn1 O3W H14 . . 102.5(18) ?
Mn1 O3W H15 . . 107.0(18) ?
H14 O3W H15 . . 111.6(16) ?
Mn1 O4W H16 . . 116.2(17) ?
Mn1 O4W H17 . . 113.6(17) ?
H16 O4W H17 . . 109.9(14) ?
C1 O1 Mn1 . . 131.18(13) ?
C6 O3 C9 . . 115.49(16) ?
C10 O4 Mn1 . 2_656 121.13(12) ?
O2 C1 O1 . . 124.83(18) ?
O2 C1 C2 . . 116.08(18) ?
O1 C1 C2 . . 119.04(17) ?
C1 C2 S1 . . 116.77(14) ?
C1 C2 H2A . . 108.1 ?
S1 C2 H2A . . 108.1 ?
C1 C2 H2B . . 108.1 ?
S1 C2 H2B . . 108.1 ?
H2A C2 H2B . . 107.3 ?
C8 C3 C4 . . 118.0(2) ?
C8 C3 S1 . . 121.29(16) ?
C4 C3 S1 . . 120.60(16) ?
C5 C4 C3 . . 120.9(2) ?
C5 C4 H4 . . 119.6 ?
C3 C4 H4 . . 119.6 ?
C4 C5 C6 . . 120.2(2) ?
C4 C5 H5 . . 119.9 ?
C6 C5 H5 . . 119.9 ?
O3 C6 C7 . . 125.09(19) ?
O3 C6 C5 . . 115.06(18) ?
C7 C6 C5 . . 119.8(2) ?
C8 C7 C6 . . 119.35(19) ?
C8 C7 H7 . . 120.3 ?
C6 C7 H7 . . 120.3 ?
C3 C8 C7 . . 121.69(19) ?
C3 C8 H8 . . 119.2 ?
C7 C8 H8 . . 119.2 ?
O3 C9 C10 . . 112.64(16) ?
O3 C9 H9A . . 109.1 ?
C10 C9 H9A . . 109.1 ?
O3 C9 H9B . . 109.1 ?
C10 C9 H9B . . 109.1 ?
H9A C9 H9B . . 107.8 ?
O5 C10 O4 . . 124.39(18) ?
O5 C10 C9 . . 119.01(18) ?
O4 C10 C9 . . 116.60(17) ?

loop_
_geom_bond_atom_site_label_1
_geom_bond_atom_site_label_2
_geom_bond_site_symmetry_2
_geom_bond_distance
_geom_bond_publ_flag
Mn1 O4 2_646 2.1528(16) yes
Mn1 O1 . 2.1599(15) yes
Mn1 O3W . 2.1881(15) yes
Mn1 O4W . 2.2164(14) yes
Mn1 O1W . 2.2185(15) yes
Mn1 O2W . 2.2435(17) yes
S1 C3 . 1.768(2) ?
S1 C2 . 1.804(2) ?
O1W H10 . 0.85(3) ?
O1W H11 . 0.86(2) ?
O2W H12 . 0.85(2) ?
O2W H13 . 0.85(2) ?
O3W H14 . 0.85(2) ?
O3W H15 . 0.84(2) ?
O4W H16 . 0.85(2) ?
O4W H17 . 0.85(2) ?
O1 C1 . 1.257(3) ?
O2 C1 . 1.246(2) ?
O3 C6 . 1.385(3) ?
O3 C9 . 1.446(3) ?
O4 C10 . 1.274(3) ?
O4 Mn1 2_656 2.1528(15) ?
O5 C10 . 1.249(2) ?
C1 C2 . 1.524(3) ?
C2 H2A . 0.9700 ?
C2 H2B . 0.9700 ?
C3 C8 . 1.381(3) ?
C3 C4 . 1.403(3) ?
C4 C5 . 1.374(3) ?
C4 H4 . 0.9300 ?
C5 C6 . 1.387(3) ?
C5 H5 . 0.9300 ?
C6 C7 . 1.388(3) ?
C7 C8 . 1.386(3) ?
C7 H7 . 0.9300 ?
C8 H8 . 0.9300 ?
C9 C10 . 1.516(3) ?
C9 H9A . 0.9700 ?
C9 H9B . 0.9700 ?

loop_
_geom_hbond_atom_site_label_D
_geom_hbond_atom_site_label_H
_geom_hbond_atom_site_label_A
_geom_hbond_site_symmetry_A
_geom_hbond_distance_DH
_geom_hbond_distance_HA
_geom_hbond_distance_DA
_geom_hbond_angle_DHA
_geom_hbond_publ_flag
O1W H10 O1 1_655 0.85(3) 2.15(3) 2.972(3) 163(2) yes
O1W H11 O2 . 0.86(2) 1.83(3) 2.651(2) 161(3) yes
O2W H12 O4 2_746 0.85(2) 2.08(3) 2.896(2) 162(3) yes
O2W H13 S1 1_655 0.85(2) 2.47(3) 3.316(2) 175(3) yes
O3W H14 O5 2_646 0.85(2) 1.97(3) 2.709(2) 145(2) yes
O3W H15 O4W 1_655 0.84(2) 2.08(3) 2.878(2) 159(2) yes
O4W H16 O5 1_556 0.85(2) 1.85(2) 2.676(2) 164(2) yes
O4W H17 O2 2_647 0.85(2) 1.93(3) 2.744(2) 162(2) yes

loop_
_geom_torsion_atom_site_label_1
_geom_torsion_atom_site_label_2
_geom_torsion_atom_site_label_3
_geom_torsion_atom_site_label_4
_geom_torsion_site_symmetry_1
_geom_torsion
O4 Mn1 O1 C1 2_646 -158.7(2)
O4W Mn1 O1 C1 . 113.28(19)
O1W Mn1 O1 C1 . 18.05(19)
O2W Mn1 O1 C1 . -69.06(19)
Mn1 O1 C1 O2 . -12.5(3)
Mn1 O1 C1 C2 . 170.33(13)
O2 C1 C2 S1 . 150.04(15)
O1 C1 C2 S1 . -32.5(2)
C3 S1 C2 C1 . -69.78(16)
C2 S1 C3 C8 . -56.96(17)
C2 S1 C3 C4 . 127.05(17)
C8 C3 C4 C5 . -0.3(3)
S1 C3 C4 C5 . 175.80(15)
C3 C4 C5 C6 . 2.1(3)
C9 O3 C6 C7 . 1.0(3)
C9 O3 C6 C5 . -179.18(17)
C4 C5 C6 O3 . 178.25(17)
C4 C5 C6 C7 . -1.9(3)
O3 C6 C7 C8 . 179.73(17)
C5 C6 C7 C8 . -0.1(3)
C4 C3 C8 C7 . -1.7(3)
S1 C3 C8 C7 . -177.82(14)
C6 C7 C8 C3 . 1.9(3)
C6 O3 C9 C10 . -68.7(2)
Mn1 O4 C10 O5 2_656 16.5(3)
Mn1 O4 C10 C9 2_656 -163.30(13)
O3 C9 C10 O5 . -26.1(3)
O3 C9 C10 O4 . 153.70(18)
